data_2104370
loop_
_publ_author_name
'Coles, Simon'
'Davies, David'
'Hursthouse, Michael'
'Ye\,silot, Serkan'
'\,Co\,sut, B\"unyemin'
'K\?il\?i\,c, Adem'

_publ_section_title
;
 Absolute structure determination as a reference for the enantiomeric
 resolution of racemic mixtures of cyclophosphazenes <i>via</i> chiral
 high-performance liquid chromatography
;
_journal_issue 3
_journal_name_full 'Acta Crystallographica Section B'
_journal_page_first 355
_journal_page_last 362
_journal_paper_doi 10.1107/S0108768109006120
_journal_volume 65
_journal_year 2009
_chemical_formula_sum 'C18 H24 N5 O4 P3'
_chemical_formula_weight 467.33
_chemical_name_systematic
;
 ?
;
_space_group_IT_number 60
_symmetry_cell_setting orthorhombic
_symmetry_space_group_name_Hall '-P 2n 2ab'
_symmetry_space_group_name_H-M 'P b c n'
_atom_sites_solution_hydrogens geom
_atom_sites_solution_primary direct
_atom_sites_solution_secondary difmap
_audit_creation_method SHELXL-97
_cell_angle_alpha 90.00
_cell_angle_beta 90.00
_cell_angle_gamma 90.00
_cell_formula_units_Z 8
_cell_length_a 38.7541(16)
_cell_length_b 10.1505(4)
_cell_length_c 10.5550(5)
_cell_measurement_reflns_used 4837
_cell_measurement_temperature 120(2)
_cell_measurement_theta_max 27.48
_cell_measurement_theta_min 2.91
_cell_volume 4152.1(3)
_computing_cell_refinement 'DENZO, COLLECT'
_computing_data_reduction 'DENZO, COLLECT'
_computing_molecular_graphics 'PLATON (Spek, 1990)'
_computing_structure_refinement 'SHELXL-97 (Sheldrick, 1997)'
_computing_structure_solution 'SHELXS-97 (Sheldrick, 1997)'
_diffrn_ambient_temperature 120(2)
_diffrn_detector_area_resol_mean 9.091
_diffrn_measured_fraction_theta_full 0.987
_diffrn_measured_fraction_theta_max 0.987
_diffrn_measurement_device_type 'Bruker APEX2'
_diffrn_measurement_method '\f and \w scans'
_diffrn_radiation_monochromator '10cm confocal mirrors'
_diffrn_radiation_source 'Bruker-Nonius FR591 rotating anode'
_diffrn_radiation_type MoK\a
_diffrn_radiation_wavelength 0.71073
_diffrn_reflns_av_R_equivalents 0.0548
_diffrn_reflns_av_sigmaI/netI 0.0495
_diffrn_reflns_limit_h_max 50
_diffrn_reflns_limit_h_min -50
_diffrn_reflns_limit_k_max 11
_diffrn_reflns_limit_k_min -13
_diffrn_reflns_limit_l_max 11
_diffrn_reflns_limit_l_min -13
_diffrn_reflns_number 19961
_diffrn_reflns_theta_full 27.50
_diffrn_reflns_theta_max 27.50
_diffrn_reflns_theta_min 3.49
_diffrn_standards_decay_% 0
_diffrn_standards_number 0
_exptl_absorpt_coefficient_mu 0.324
_exptl_absorpt_correction_T_max 0.9968
_exptl_absorpt_correction_T_min 0.8172
_exptl_absorpt_correction_type multi-scan
_exptl_absorpt_process_details 'SADABS V2.10 (Sheldrick, G.M., 2003)'
_exptl_crystal_colour colourless
_exptl_crystal_density_diffrn 1.495
_exptl_crystal_density_method 'not measured'
_exptl_crystal_description needle
_exptl_crystal_F_000 1952
_exptl_crystal_size_max 0.65
_exptl_crystal_size_mid 0.02
_exptl_crystal_size_min 0.01
_refine_diff_density_max 0.547
_refine_diff_density_min -0.428
_refine_ls_extinction_method none
_refine_ls_goodness_of_fit_ref 1.081
_refine_ls_hydrogen_treatment mixed
_refine_ls_matrix_type full
_refine_ls_number_parameters 279
_refine_ls_number_reflns 4703
_refine_ls_number_restraints 0
_refine_ls_restrained_S_all 1.081
_refine_ls_R_factor_all 0.0762
_refine_ls_R_factor_gt 0.0619
_refine_ls_shift/su_max 0.000
_refine_ls_shift/su_mean 0.000
_refine_ls_structure_factor_coef Fsqd
_refine_ls_weighting_details 'calc w=1/[\s^2^(Fo^2^)+(0.0000P)^2^+15.0460P] where P=(Fo^2^+2Fc^2^)/3'
_refine_ls_weighting_scheme calc
_refine_ls_wR_factor_gt 0.1250
_refine_ls_wR_factor_ref 0.1348
_reflns_number_gt 3961
_reflns_number_total 4703
_reflns_threshold_expression >2sigma(I)
_cod_data_source_file ry5024.cif
_cod_data_source_block 5
_cod_depositor_comments
;
The following automatic conversions were performed:
'_symmetry_cell_setting' value 'Orthorhombic' changed to 'orthorhombic'
according to '/home/saulius/struct/CIF-dictionaries/cif_core.dic'
dictionary named 'cif_core.dic' version 2.4.1 from 2010-06-29.

Automatic conversion script
Id: cif_fix_enum 1527 2010-12-29 10:47:43Z saulius 

The following automatic conversions were performed:

'_symmetry_cell_setting' value 'Orthorhombic' changed to
'orthorhombic' according to
/home/saulius/struct/CIF-dictionaries/cif_core.dic dictionary named
'cif_core.dic' version 2.4.1 from 2010-06-29.

Automatic conversion script
Id: cif_fix_values 1715 2011-07-08 13:25:40Z adriana 
;
_cod_original_sg_symbol_H-M Pbcn
_cod_database_code 2104370
_cod_database_fobs_code 2104370

loop_
_symmetry_equiv_pos_as_xyz
'x, y, z'
'-x+1/2, -y+1/2, z+1/2'
'-x, y, -z+1/2'
'x+1/2, -y+1/2, -z'
'-x, -y, -z'
'x-1/2, y-1/2, -z-1/2'
'x, -y, z-1/2'
'-x-1/2, y-1/2, z'

loop_
_atom_site_type_symbol
_atom_site_label
_atom_site_fract_x
_atom_site_fract_y
_atom_site_fract_z
_atom_site_U_iso_or_equiv
_atom_site_adp_type
_atom_site_calc_flag
_atom_site_refinement_flags
_atom_site_occupancy
_atom_site_disorder_assembly
_atom_site_disorder_group
C C1 0.36017(9) 0.3751(3) 0.5506(3) 0.0302(8) Uani d . 1 . .
H H1A 0.3613 0.3794 0.4570 0.036 Uiso calc R 1 . .
H H1B 0.3839 0.3826 0.5844 0.036 Uiso calc R 1 . .
C C2 0.33821(9) 0.4871(4) 0.6006(4) 0.0327(8) Uani d . 1 . .
H H2A 0.3489 0.5724 0.5773 0.039 Uiso calc R 1 . .
H H2B 0.3150 0.4832 0.5616 0.039 Uiso calc R 1 . .
C C3 0.33495(9) 0.4781(3) 0.7433(4) 0.0326(8) Uani d . 1 . .
H H3A 0.3582 0.4834 0.7822 0.039 Uiso calc R 1 . .
H H3B 0.3211 0.5532 0.7749 0.039 Uiso calc R 1 . .
C C4 0.25752(9) -0.0680(4) 0.9491(5) 0.0467(12) Uani d . 1 . .
H H4A 0.2441 -0.0104 0.8916 0.056 Uiso calc R 1 . .
H H4B 0.2447 -0.0750 1.0300 0.056 Uiso calc R 1 . .
C C5 0.26078(10) -0.2034(4) 0.8906(5) 0.0519(13) Uani d . 1 . .
H H5A 0.2729 -0.2629 0.9501 0.062 Uiso calc R 1 . .
H H5B 0.2375 -0.2399 0.8745 0.062 Uiso calc R 1 . .
C C6 0.28041(11) -0.1963(4) 0.7688(5) 0.0502(13) Uani d . 1 . .
H H6A 0.2812 -0.2849 0.7296 0.060 Uiso calc R 1 . .
H H6B 0.2683 -0.1364 0.7095 0.060 Uiso calc R 1 . .
C C7 0.44017(7) -0.0336(3) 0.9473(3) 0.0209(6) Uani d . 1 . .
C C8 0.43182(8) -0.0875(3) 1.0632(3) 0.0237(7) Uani d . 1 . .
H H8 0.4116 -0.0606 1.1070 0.028 Uiso calc R 1 . .
C C9 0.45373(9) -0.1825(3) 1.1146(3) 0.0263(7) Uani d . 1 . .
H H9 0.4483 -0.2212 1.1941 0.032 Uiso calc R 1 . .
C C10 0.48323(8) -0.2209(3) 1.0513(3) 0.0276(7) Uani d . 1 . .
H H10 0.4981 -0.2848 1.0877 0.033 Uiso calc R 1 . .
C C11 0.49106(8) -0.1657(3) 0.9342(3) 0.0276(7) Uani d . 1 . .
H H11 0.5113 -0.1923 0.8902 0.033 Uiso calc R 1 . .
C C12 0.46941(8) -0.0723(3) 0.8818(3) 0.0238(7) Uani d . 1 . .
H H12 0.4746 -0.0349 0.8014 0.029 Uiso calc R 1 . .
C C13 0.40613(7) 0.2587(3) 1.1054(3) 0.0206(6) Uani d . 1 . .
C C14 0.40683(8) 0.2685(3) 1.2360(3) 0.0268(7) Uani d . 1 . .
H H14 0.3932 0.2117 1.2870 0.032 Uiso calc R 1 . .
C C15 0.42782(9) 0.3629(4) 1.2911(4) 0.0328(8) Uani d . 1 . .
H H15 0.4285 0.3706 1.3808 0.039 Uiso calc R 1 . .
C C16 0.44778(9) 0.4462(4) 1.2174(4) 0.0318(8) Uani d . 1 . .
H H16 0.4622 0.5104 1.2561 0.038 Uiso calc R 1 . .
C C17 0.44651(9) 0.4350(3) 1.0862(4) 0.0292(7) Uani d . 1 . .
H H17 0.4601 0.4920 1.0352 0.035 Uiso calc R 1 . .
C C18 0.42556(8) 0.3414(3) 1.0289(3) 0.0250(7) Uani d . 1 . .
H H18 0.4246 0.3342 0.9392 0.030 Uiso calc R 1 . .
N N1 0.31327(7) 0.1027(3) 0.7586(3) 0.0245(6) Uani d . 1 . .
N N2 0.35745(6) -0.0157(3) 0.9234(3) 0.0222(6) Uani d . 1 . .
N N3 0.37388(6) 0.2199(3) 0.8187(3) 0.0218(6) Uani d . 1 . .
N N4 0.34500(7) 0.2495(3) 0.5898(3) 0.0228(6) Uani d D 1 . .
N N5 0.29128(7) -0.0080(3) 0.9732(3) 0.0309(7) Uani d D 1 . .
O O1 0.31856(6) 0.3554(2) 0.7800(2) 0.0251(5) Uani d . 1 . .
O O2 0.31564(6) -0.1487(2) 0.7892(3) 0.0332(6) Uani d . 1 . .
O O3 0.42063(5) 0.0639(2) 0.8864(2) 0.0225(5) Uani d . 1 . .
O O4 0.38410(5) 0.1615(2) 1.0584(2) 0.0222(5) Uani d . 1 . .
P P1 0.338309(19) 0.22429(8) 0.74061(8) 0.01890(18) Uani d . 1 . .
P P2 0.320197(19) -0.01163(8) 0.85954(8) 0.02149(19) Uani d . 1 . .
P P3 0.382158(19) 0.10819(8) 0.91629(8) 0.01875(18) Uani d . 1 . .
H H5N 0.2998(9) -0.035(3) 1.0427(18) 0.026(10) Uiso d D 1 . .
H H4N 0.3529(10) 0.185(3) 0.548(4) 0.046(13) Uiso d D 1 . .

loop_
_atom_site_aniso_label
_atom_site_aniso_U_11
_atom_site_aniso_U_22
_atom_site_aniso_U_33
_atom_site_aniso_U_12
_atom_site_aniso_U_13
_atom_site_aniso_U_23
C1 0.0302(17) 0.0336(19) 0.0267(18) -0.0035(14) 0.0011(14) 0.0095(15)
C2 0.0302(17) 0.0254(18) 0.042(2) -0.0015(14) -0.0065(16) 0.0089(16)
C3 0.0325(18) 0.0205(17) 0.045(2) 0.0040(14) -0.0033(16) -0.0077(16)
C4 0.0157(16) 0.048(2) 0.076(3) -0.0015(16) -0.0007(17) 0.026(2)
C5 0.0249(18) 0.036(2) 0.095(4) -0.0091(16) -0.020(2) 0.026(2)
C6 0.050(2) 0.0242(19) 0.076(3) -0.0015(17) -0.041(2) 0.001(2)
C7 0.0168(13) 0.0218(15) 0.0243(16) -0.0015(11) -0.0019(12) -0.0010(13)
C8 0.0189(14) 0.0266(16) 0.0256(17) 0.0002(12) 0.0026(12) 0.0005(14)
C9 0.0298(16) 0.0267(17) 0.0225(17) -0.0016(13) -0.0002(13) 0.0032(14)
C10 0.0252(16) 0.0240(17) 0.0335(19) 0.0013(13) -0.0037(14) -0.0010(14)
C11 0.0203(15) 0.0304(18) 0.0321(19) 0.0014(13) 0.0033(13) -0.0014(15)
C12 0.0173(14) 0.0284(17) 0.0258(17) -0.0020(12) 0.0040(12) -0.0004(14)
C13 0.0160(13) 0.0206(15) 0.0250(16) 0.0041(11) -0.0012(12) -0.0008(13)
C14 0.0255(16) 0.0301(18) 0.0249(17) 0.0012(13) -0.0007(13) -0.0009(14)
C15 0.0341(18) 0.036(2) 0.0282(18) 0.0028(15) -0.0054(15) -0.0047(16)
C16 0.0294(17) 0.0278(18) 0.038(2) 0.0002(14) -0.0080(15) -0.0074(16)
C17 0.0257(16) 0.0263(17) 0.0356(19) 0.0000(13) -0.0027(14) 0.0036(15)
C18 0.0246(15) 0.0279(17) 0.0224(16) 0.0012(13) -0.0014(13) -0.0002(14)
N1 0.0195(12) 0.0249(14) 0.0291(15) -0.0024(10) -0.0058(11) 0.0062(12)
N2 0.0184(12) 0.0221(13) 0.0261(14) -0.0018(10) -0.0015(11) 0.0034(11)
N3 0.0183(12) 0.0239(14) 0.0233(14) -0.0013(10) -0.0035(10) 0.0043(11)
N4 0.0260(13) 0.0247(14) 0.0176(13) 0.0001(11) -0.0007(11) 0.0003(12)
N5 0.0186(13) 0.0371(17) 0.0369(18) 0.0016(12) -0.0025(12) 0.0130(14)
O1 0.0225(11) 0.0247(12) 0.0282(12) 0.0026(9) 0.0021(9) -0.0036(10)
O2 0.0367(14) 0.0238(12) 0.0391(15) -0.0013(10) -0.0123(11) -0.0028(11)
O3 0.0164(10) 0.0286(12) 0.0227(11) 0.0018(9) 0.0024(8) 0.0060(10)
O4 0.0205(10) 0.0257(11) 0.0206(11) -0.0036(9) -0.0001(9) -0.0003(9)
P1 0.0174(4) 0.0202(4) 0.0191(4) 0.0011(3) -0.0007(3) 0.0001(3)
P2 0.0174(4) 0.0205(4) 0.0266(4) -0.0015(3) -0.0029(3) 0.0025(3)
P3 0.0149(3) 0.0222(4) 0.0192(4) -0.0003(3) 0.0001(3) 0.0012(3)

loop_
_atom_type_symbol
_atom_type_description
_atom_type_scat_dispersion_real
_atom_type_scat_dispersion_imag
_atom_type_scat_source
C C 0.0033 0.0016 'International Tables Vol C Tables 4.2.6.8 and 6.1.1.4'
H H 0.0000 0.0000 'International Tables Vol C Tables 4.2.6.8 and 6.1.1.4'
N N 0.0061 0.0033 'International Tables Vol C Tables 4.2.6.8 and 6.1.1.4'
O O 0.0106 0.0060 'International Tables Vol C Tables 4.2.6.8 and 6.1.1.4'
P P 0.1023 0.0942 'International Tables Vol C Tables 4.2.6.8 and 6.1.1.4'

loop_
_geom_angle_atom_site_label_1
_geom_angle_atom_site_label_2
_geom_angle_atom_site_label_3
_geom_angle_site_symmetry_1
_geom_angle_site_symmetry_3
_geom_angle
_geom_angle_publ_flag
N4 C1 C2 . . 109.3(3) ?
C3 C2 C1 . . 110.3(3) ?
O1 C3 C2 . . 110.7(3) ?
N5 C4 C5 . . 112.0(3) ?
C6 C5 C4 . . 110.5(3) ?
O2 C6 C5 . . 111.3(3) ?
C8 C7 C12 . . 121.5(3) ?
C8 C7 O3 . . 124.1(3) ?
C12 C7 O3 . . 114.4(3) ?
C7 C8 C9 . . 118.5(3) ?
C10 C9 C8 . . 120.7(3) ?
C9 C10 C11 . . 119.8(3) ?
C12 C11 C10 . . 120.0(3) ?
C11 C12 C7 . . 119.5(3) ?
C14 C13 C18 . . 121.7(3) ?
C14 C13 O4 . . 114.6(3) ?
C18 C13 O4 . . 123.6(3) ?
C13 C14 C15 . . 118.7(3) ?
C14 C15 C16 . . 120.9(3) ?
C15 C16 C17 . . 119.3(3) ?
C18 C17 C16 . . 120.7(3) ?
C13 C18 C17 . . 118.6(3) ?
P1 N1 P2 . . 122.95(17) ?
P3 N2 P2 . . 120.48(17) ?
P3 N3 P1 . . 122.26(17) ?
C1 N4 P1 . . 118.4(2) ?
C4 N5 P2 . . 118.2(3) ?
C3 O1 P1 . . 116.0(2) ?
C6 O2 P2 . . 117.5(2) ?
C7 O3 P3 . . 128.0(2) ?
C13 O4 P3 . . 127.0(2) ?
N1 P1 O1 . . 109.05(14) ?
N1 P1 N3 . . 116.29(14) ?
O1 P1 N3 . . 107.59(14) ?
N1 P1 N4 . . 109.70(15) ?
O1 P1 N4 . . 101.53(14) ?
N3 P1 N4 . . 111.59(14) ?
O2 P2 N2 . . 106.02(14) ?
O2 P2 N1 . . 107.81(15) ?
N2 P2 N1 . . 116.93(14) ?
O2 P2 N5 . . 106.60(16) ?
N2 P2 N5 . . 108.05(15) ?
N1 P2 N5 . . 110.86(15) ?
N3 P3 N2 . . 118.87(14) ?
N3 P3 O3 . . 105.48(13) ?
N2 P3 O3 . . 110.61(13) ?
N3 P3 O4 . . 112.51(14) ?
N2 P3 O4 . . 104.68(13) ?
O3 P3 O4 . . 103.77(12) ?

loop_
_geom_bond_atom_site_label_1
_geom_bond_atom_site_label_2
_geom_bond_site_symmetry_2
_geom_bond_distance
_geom_bond_publ_flag
C1 N4 . 1.463(4) ?
C1 C2 . 1.515(5) ?
C2 C3 . 1.514(5) ?
C3 O1 . 1.451(4) ?
C4 N5 . 1.465(4) ?
C4 C5 . 1.512(7) ?
C5 C6 . 1.496(7) ?
C6 O2 . 1.464(4) ?
C7 C8 . 1.378(4) ?
C7 C12 . 1.385(4) ?
C7 O3 . 1.402(4) ?
C8 C9 . 1.395(5) ?
C9 C10 . 1.380(5) ?
C10 C11 . 1.391(5) ?
C11 C12 . 1.382(5) ?
C13 C14 . 1.383(5) ?
C13 C18 . 1.387(4) ?
C13 O4 . 1.395(4) ?
C14 C15 . 1.385(5) ?
C15 C16 . 1.385(5) ?
C16 C17 . 1.390(5) ?
C17 C18 . 1.388(5) ?
N1 P1 . 1.582(3) ?
N1 P2 . 1.598(3) ?
N2 P3 . 1.582(3) ?
N2 P2 . 1.594(3) ?
N3 P3 . 1.565(3) ?
N3 P1 . 1.606(3) ?
N4 P1 . 1.633(3) ?
N5 P2 . 1.642(3) ?
O1 P1 . 1.590(2) ?
O2 P2 . 1.587(3) ?
O3 P3 . 1.589(2) ?
O4 P3 . 1.597(2) ?
